data_7009700
loop_
_publ_author_name
'Correia, Jo\~ao D. G.'
'Domingos, \^Angela'
'Paulo, Ant\'onio'
'Santos, Isabel'

_publ_section_title
;
 Novel six-co-ordinate oxorhenium complexes with ligands containing PN2
 and PNO donor atom sets: syntheses and structural characterization
;
_journal_issue 14
_journal_name_full 'Journal of the Chemical Society, Dalton Transactions'
_journal_page_first 2477
_journal_paper_doi 10.1039/b002798g
_journal_year 2000
_chemical_formula_structural '[ReO(k3-PN2)(OMe)Cl].CH3OH'
_chemical_formula_sum 'C23 H27 Cl N2 O4 P Re'
_chemical_formula_weight 648.09
_chemical_name_systematic
; 
 ? 
;
_space_group_IT_number 14
_symmetry_cell_setting monoclinic
_symmetry_space_group_name_Hall '-P 2yn'
_symmetry_space_group_name_H-M 'P 1 21/n 1'
_atom_sites_solution_hydrogens geom
_atom_sites_solution_primary direct
_atom_sites_solution_secondary difmap
_audit_creation_method SHELXL
_cell_angle_alpha 90.00
_cell_angle_beta 97.519(9)
_cell_angle_gamma 90.00
_cell_formula_units_Z 4
_cell_length_a 9.1698(10)
_cell_length_b 24.026(3)
_cell_length_c 10.8833(11)
_cell_measurement_reflns_used 25
_cell_measurement_temperature 293(2)
_cell_measurement_theta_max 12.9
_cell_measurement_theta_min 7.5
_cell_volume 2377.1(5)
_computing_cell_refinement 'CAD4 software(Enraf-Nonius,1989)'
_computing_data_collection 'CAD4 software(Enraf-Nonius,1989)'
_computing_data_reduction process-MolEN(Fair,1990)
_computing_molecular_graphics ORTEP(Johnson,1976)
_computing_structure_refinement 'SHELXL-93 (Sheldrick, 1993)'
_computing_structure_solution 'SHELXS-86 (Sheldrick, 1990)'
_diffrn_ambient_temperature 293(2)
_diffrn_measurement_device CAD4-Enraf-Nonius
_diffrn_measurement_method \w/2\qscans
_diffrn_radiation_monochromator graphite
_diffrn_radiation_source 'fine-focus sealed tube'
_diffrn_radiation_type MoK\a
_diffrn_radiation_wavelength 0.71073
_diffrn_reflns_av_R_equivalents 0.1210
_diffrn_reflns_av_sigmaI/netI 0.0715
_diffrn_reflns_limit_h_max 11
_diffrn_reflns_limit_h_min -11
_diffrn_reflns_limit_k_max 29
_diffrn_reflns_limit_k_min 0
_diffrn_reflns_limit_l_max 13
_diffrn_reflns_limit_l_min 0
_diffrn_reflns_number 4911
_diffrn_reflns_theta_max 26.00
_diffrn_reflns_theta_min 1.70
_diffrn_standards_decay_% 2.1
_diffrn_standards_interval_time 60
_diffrn_standards_number 3
_exptl_absorpt_coefficient_mu 5.324
_exptl_absorpt_correction_T_max 0.9994
_exptl_absorpt_correction_T_min 0.7499
_exptl_absorpt_correction_type 'empirical via \y-scan North et al(1968)'
_exptl_crystal_colour purple
_exptl_crystal_density_diffrn 1.811
_exptl_crystal_description irregular-prismatic
_exptl_crystal_F_000 1272
_exptl_crystal_size_max 0.55
_exptl_crystal_size_mid 0.15
_exptl_crystal_size_min 0.11
_refine_diff_density_max 1.072
_refine_diff_density_min -1.225
_refine_diff_density_rms 0.173
_refine_ls_extinction_method none
_refine_ls_goodness_of_fit_all 1.119
_refine_ls_goodness_of_fit_obs 1.137
_refine_ls_hydrogen_treatment riding
_refine_ls_matrix_type full
_refine_ls_number_parameters 289
_refine_ls_number_reflns 4130
_refine_ls_number_restraints 0
_refine_ls_restrained_S_all 1.278
_refine_ls_restrained_S_obs 1.137
_refine_ls_R_factor_all 0.0944
_refine_ls_R_factor_obs 0.0500
_refine_ls_shift/esd_max 0.000
_refine_ls_shift/esd_mean 0.000
_refine_ls_structure_factor_coef Fsqd
_refine_ls_weighting_details 'w=1/[\s^2^(Fo^2^)+(0.0233P)^2^+13.7023P] where P=(Fo^2^+2Fc^2^)/3'
_refine_ls_weighting_scheme calc
_refine_ls_wR_factor_all 0.1128
_refine_ls_wR_factor_obs 0.0830
_reflns_number_observed 3244
_reflns_number_total 4665
_reflns_observed_criterion >2sigma(I)
_cod_data_source_file b002798g.txt
_cod_data_source_block re2lnh2
_cod_depositor_comments
;
The following automatic conversions were performed:

'_refine_ls_weighting_scheme' value 'calc
w=1/[\s^2^(Fo^2^)+(0.0233P)^2^+13.7023P] where P=(Fo^2^+2Fc^2^)/3'
was changed to 'calc'. New tag '_refine_ls_weighting_details' was
created. The value of the new tag was set to
'w=1/[\s^2^(Fo^2^)+(0.0233P)^2^+13.7023P] where P=(Fo^2^+2Fc^2^)/3'.

Automatic conversion script
Id: cif_fix_values 3143 2015-03-26 13:38:13Z robertas 
;
_cod_original_sg_symbol_H-M P2(1)/n
_cod_database_code 7009700

loop_
_symmetry_equiv_pos_as_xyz
'x, y, z'
'-x+1/2, y+1/2, -z+1/2'
'-x, -y, -z'
'x-1/2, -y-1/2, z-1/2'

loop_
_atom_site_aniso_label
_atom_site_aniso_U_11
_atom_site_aniso_U_22
_atom_site_aniso_U_33
_atom_site_aniso_U_23
_atom_site_aniso_U_13
_atom_site_aniso_U_12
Re1 0.0242(2) 0.0345(2) 0.0252(2) 0.0015(2) 0.00106(12) -0.0048(2)
Cl1 0.0403(14) 0.074(2) 0.0309(13) -0.0053(14) -0.0022(11) -0.0133(14)
P1 0.0261(12) 0.0295(13) 0.0275(13) -0.0003(10) 0.0038(10) -0.0019(10)
O1 0.033(4) 0.047(4) 0.052(4) 0.002(4) 0.012(3) 0.008(3)
O2 0.029(3) 0.036(4) 0.036(4) -0.003(3) 0.014(3) 0.005(3)
O3 0.039(4) 0.084(6) 0.037(4) -0.007(4) -0.016(4) -0.011(4)
N1 0.033(4) 0.032(5) 0.024(4) -0.002(3) -0.005(4) -0.005(4)
N2 0.030(4) 0.054(6) 0.029(4) 0.007(4) -0.001(4) 0.001(4)
C1 0.045(6) 0.049(7) 0.044(6) -0.001(5) 0.003(5) -0.025(5)
C2 0.058(7) 0.034(6) 0.053(7) 0.006(5) 0.004(6) -0.008(5)
C3 0.038(6) 0.036(6) 0.035(6) -0.009(4) -0.003(5) -0.003(4)
C20 0.062(8) 0.058(8) 0.049(7) -0.007(6) 0.021(6) 0.014(6)
C100 0.036(5) 0.037(6) 0.024(5) 0.006(4) 0.000(4) 0.003(5)
C101 0.043(6) 0.033(6) 0.027(5) 0.002(4) 0.000(4) 0.009(4)
C102 0.054(6) 0.062(7) 0.030(5) -0.004(6) -0.006(5) -0.013(6)
C103 0.076(9) 0.074(10) 0.029(6) 0.005(6) 0.005(6) 0.002(7)
C104 0.075(8) 0.046(7) 0.036(6) 0.005(5) 0.026(6) 0.005(6)
C105 0.051(7) 0.051(7) 0.036(6) -0.003(5) 0.006(5) -0.002(5)
C200 0.022(5) 0.041(6) 0.035(5) 0.007(5) 0.011(4) -0.004(4)
C201 0.026(5) 0.041(7) 0.096(10) -0.010(6) 0.008(6) 0.000(5)
C202 0.038(7) 0.050(8) 0.114(12) -0.019(8) 0.004(7) -0.006(6)
C203 0.023(5) 0.072(9) 0.068(8) 0.017(7) 0.008(5) -0.001(6)
C204 0.043(7) 0.062(9) 0.120(13) 0.016(8) 0.036(8) 0.017(6)
C205 0.037(7) 0.048(7) 0.144(15) -0.007(8) 0.033(8) 0.000(6)
C300 0.026(5) 0.034(6) 0.048(6) 0.004(5) 0.008(5) -0.005(4)
C301 0.027(6) 0.038(6) 0.059(7) 0.011(6) -0.001(5) 0.003(4)
C302 0.042(7) 0.048(7) 0.079(9) -0.013(7) 0.019(6) -0.003(6)
C303 0.042(7) 0.037(7) 0.102(11) -0.005(7) 0.007(7) 0.006(5)
C304 0.049(7) 0.058(8) 0.053(7) 0.022(6) 0.005(6) 0.013(6)
C305 0.035(6) 0.045(6) 0.054(7) 0.004(6) 0.020(5) -0.002(5)
O1S 0.082(7) 0.110(9) 0.098(8) 0.039(7) 0.033(7) 0.003(7)
C1S 0.112(14) 0.067(10) 0.091(12) -0.009(9) 0.042(11) -0.020(10)

loop_
_atom_site_label
_atom_site_type_symbol
_atom_site_fract_x
_atom_site_fract_y
_atom_site_fract_z
_atom_site_U_iso_or_equiv
_atom_site_thermal_displace_type
_atom_site_occupancy
_atom_site_calc_flag
_atom_site_refinement_flags
_atom_site_disorder_group
Re1 Re 0.17005(4) 0.16700(2) 0.16220(3) 0.02817(11) Uani 1 d . .
Cl1 Cl 0.0141(3) 0.12856(13) -0.0182(2) 0.0490(7) Uani 1 d . .
P1 P 0.1085(3) 0.09421(10) 0.2969(2) 0.0277(5) Uani 1 d . .
O1 O 0.0217(7) 0.2065(3) 0.1976(6) 0.044(2) Uani 1 d . .
O2 O 0.3193(7) 0.1240(3) 0.1059(6) 0.033(2) Uani 1 d . .
O3 O 0.4969(8) 0.1945(3) 0.4578(6) 0.055(2) Uani 1 d . .
N1 N 0.3196(8) 0.2011(3) 0.2945(7) 0.031(2) Uani 1 d . .
N2 N 0.2420(9) 0.2351(3) 0.0525(7) 0.038(2) Uani 1 d . .
H2A H 0.3019(9) 0.2225(3) -0.0004(7) 0.045 Uiso 1 calc R .
H2B H 0.1641(9) 0.2519(3) 0.0087(7) 0.045 Uiso 1 calc R .
C1 C 0.4157(12) 0.2428(4) 0.2418(10) 0.046(3) Uani 1 d . .
H1A H 0.4945(12) 0.2240(4) 0.2070(10) 0.055 Uiso 1 calc R .
H1B H 0.4589(12) 0.2679(4) 0.3062(10) 0.055 Uiso 1 calc R .
C2 C 0.3213(13) 0.2745(4) 0.1427(10) 0.049(3) Uani 1 d . .
H2A H 0.2510(13) 0.2971(4) 0.1798(10) 0.059 Uiso 1 calc R .
H2B H 0.3822(13) 0.2991(4) 0.1003(10) 0.059 Uiso 1 calc R .
C3 C 0.3704(11) 0.1833(4) 0.4104(9) 0.037(2) Uani 1 d . .
C20 C 0.3621(13) 0.0949(5) 0.0043(10) 0.055(3) Uani 1 d . .
H20A H 0.4577(13) 0.0789(5) 0.0274(10) 0.083 Uiso 1 calc R .
H20B H 0.3655(13) 0.1201(5) -0.0637(10) 0.083 Uiso 1 calc R .
H20C H 0.2924(13) 0.0658(5) -0.0200(10) 0.083 Uiso 1 calc R .
C100 C 0.1498(11) 0.1187(4) 0.4540(8) 0.033(2) Uani 1 d . .
C101 C 0.2696(11) 0.1551(4) 0.4882(8) 0.035(2) Uani 1 d . .
C102 C 0.2948(12) 0.1713(5) 0.6142(9) 0.050(3) Uani 1 d . .
H102 H 0.3728(12) 0.1951(5) 0.6399(9) 0.060 Uiso 1 calc R .
C103 C 0.2083(14) 0.1533(5) 0.6993(10) 0.060(4) Uani 1 d . .
H103 H 0.2281(14) 0.1653(5) 0.7810(10) 0.072 Uiso 1 calc R .
C104 C 0.0933(14) 0.1178(5) 0.6664(10) 0.051(3) Uani 1 d . .
H104 H 0.0349(14) 0.1055(5) 0.7247(10) 0.061 Uiso 1 calc R .
C105 C 0.0657(12) 0.1004(5) 0.5432(9) 0.046(3) Uani 1 d . .
H105 H -0.0113(12) 0.0758(5) 0.5201(9) 0.055 Uiso 1 calc R .
C200 C -0.0865(10) 0.0753(4) 0.2810(9) 0.032(2) Uani 1 d . .
C201 C -0.1356(11) 0.0229(5) 0.2559(12) 0.054(3) Uani 1 d . .
H201 H -0.0693(11) -0.0054(5) 0.2453(12) 0.065 Uiso 1 calc R .
C202 C -0.2851(12) 0.0116(5) 0.2460(13) 0.068(4) Uani 1 d . .
H202 H -0.3173(12) -0.0248(5) 0.2317(13) 0.082 Uiso 1 calc R .
C203 C -0.3827(12) 0.0510(5) 0.2564(11) 0.054(3) Uani 1 d . .
H203 H -0.4826(12) 0.0428(5) 0.2465(11) 0.065 Uiso 1 calc R .
C204 C -0.3349(14) 0.1041(6) 0.2817(14) 0.073(4) Uani 1 d . .
H204 H -0.4031(14) 0.1319(6) 0.2912(14) 0.087 Uiso 1 calc R .
C205 C -0.1891(13) 0.1169(5) 0.2934(14) 0.074(5) Uani 1 d . .
H205 H -0.1582(13) 0.1534(5) 0.3095(14) 0.089 Uiso 1 calc R .
C300 C 0.2058(10) 0.0292(4) 0.2884(10) 0.036(2) Uani 1 d . .
C301 C 0.2043(10) 0.0034(4) 0.1747(10) 0.042(3) Uani 1 d . .
H301 H 0.1551(10) 0.0198(4) 0.1037(10) 0.050 Uiso 1 calc R .
C302 C 0.2759(12) -0.0467(5) 0.1668(12) 0.056(3) Uani 1 d . .
H302 H 0.2731(12) -0.0638(5) 0.0899(12) 0.067 Uiso 1 calc R .
C303 C 0.3509(13) -0.0718(5) 0.2686(13) 0.061(4) Uani 1 d . .
H303 H 0.4006(13) -0.1051(5) 0.2606(13) 0.073 Uiso 1 calc R .
C304 C 0.3522(12) -0.0470(5) 0.3843(11) 0.053(3) Uani 1 d . .
H304 H 0.4010(12) -0.0639(5) 0.4549(11) 0.064 Uiso 1 calc R .
C305 C 0.2799(10) 0.0032(5) 0.3930(10) 0.044(3) Uani 1 d . .
H305 H 0.2809(10) 0.0200(5) 0.4701(10) 0.052 Uiso 1 calc R .
O1S O 0.5062(12) 0.2213(5) 0.9091(10) 0.095(3) Uani 1 d . .
H1S H 0.4183(12) 0.2360(5) 0.8703(10) 0.114 Uiso 1 calc R .
C1S C 0.6380(19) 0.1992(6) 0.9673(14) 0.087(5) Uani 1 d . .
H1S1 H 0.6836(19) 0.1774(6) 0.9089(14) 0.131 Uiso 1 calc R .
H1S2 H 0.6185(19) 0.1759(6) 1.0351(14) 0.131 Uiso 1 calc R .
H1S3 H 0.7026(19) 0.2289(6) 0.9980(14) 0.131 Uiso 1 calc R .

loop_
_atom_type_symbol
_atom_type_description
_atom_type_scat_dispersion_real
_atom_type_scat_dispersion_imag
_atom_type_scat_source
H H 0.0000 0.0000 'International Tables Vol C Tables 4.2.6.8 and 6.1.1.4'
C C 0.0033 0.0016 'International Tables Vol C Tables 4.2.6.8 and 6.1.1.4'
N N 0.0061 0.0033 'International Tables Vol C Tables 4.2.6.8 and 6.1.1.4'
O O 0.0106 0.0060 'International Tables Vol C Tables 4.2.6.8 and 6.1.1.4'
P P 0.1023 0.0942 'International Tables Vol C Tables 4.2.6.8 and 6.1.1.4'
Cl Cl 0.1484 0.1585 'International Tables Vol C Tables 4.2.6.8 and 6.1.1.4'
Re Re -1.0185 7.2310 'International Tables Vol C Tables 4.2.6.8 and 6.1.1.4'

loop_
_geom_angle_atom_site_label_1
_geom_angle_atom_site_label_2
_geom_angle_atom_site_label_3
_geom_angle
_geom_angle_site_symmetry_1
_geom_angle_site_symmetry_3
_geom_angle_publ_flag
O1 Re1 O2 173.6(3) . . ?
O1 Re1 N1 95.6(3) . . ?
O2 Re1 N1 90.0(3) . . ?
O1 Re1 N2 90.7(3) . . ?
O2 Re1 N2 87.1(3) . . ?
N1 Re1 N2 82.0(3) . . ?
O1 Re1 P1 90.5(2) . . ?
O2 Re1 P1 92.2(2) . . ?
N1 Re1 P1 93.0(2) . . ?
N2 Re1 P1 174.9(2) . . ?
O1 Re1 Cl1 89.5(2) . . ?
O2 Re1 Cl1 84.5(2) . . ?
N1 Re1 Cl1 171.9(2) . . ?
N2 Re1 Cl1 91.8(2) . . ?
P1 Re1 Cl1 93.18(9) . . ?
C100 P1 C300 106.7(5) . . ?
C100 P1 C200 104.7(4) . . ?
C300 P1 C200 105.2(4) . . ?
C100 P1 Re1 107.8(3) . . ?
C300 P1 Re1 116.2(3) . . ?
C200 P1 Re1 115.4(3) . . ?
C20 O2 Re1 145.0(7) . . ?
C3 N1 C1 114.8(8) . . ?
C3 N1 Re1 130.7(6) . . ?
C1 N1 Re1 112.1(6) . . ?
C2 N2 Re1 105.9(6) . . ?
N1 C1 C2 107.6(8) . . ?
N2 C2 C1 109.7(8) . . ?
O3 C3 N1 120.7(9) . . ?
O3 C3 C101 118.6(9) . . ?
N1 C3 C101 120.5(9) . . ?
C105 C100 C101 119.7(9) . . ?
C105 C100 P1 119.5(8) . . ?
C101 C100 P1 120.7(7) . . ?
C100 C101 C102 116.6(9) . . ?
C100 C101 C3 130.4(8) . . ?
C102 C101 C3 112.8(9) . . ?
C103 C102 C101 122.2(11) . . ?
C102 C103 C104 121.1(11) . . ?
C103 C104 C105 118.4(11) . . ?
C100 C105 C104 122.0(11) . . ?
C201 C200 C205 118.5(9) . . ?
C201 C200 P1 123.1(8) . . ?
C205 C200 P1 118.5(8) . . ?
C200 C201 C202 119.8(10) . . ?
C203 C202 C201 121.9(12) . . ?
C202 C203 C204 119.0(11) . . ?
C205 C204 C203 121.1(12) . . ?
C204 C205 C200 119.7(12) . . ?
C301 C300 C305 118.5(10) . . ?
C301 C300 P1 119.1(8) . . ?
C305 C300 P1 122.4(8) . . ?
C302 C301 C300 119.8(10) . . ?
C303 C302 C301 121.9(12) . . ?
C302 C303 C304 119.3(11) . . ?
C305 C304 C303 119.1(10) . . ?
C304 C305 C300 121.4(11) . . ?

loop_
_geom_bond_atom_site_label_1
_geom_bond_atom_site_label_2
_geom_bond_distance
_geom_bond_site_symmetry_2
_geom_bond_publ_flag
Re1 O1 1.742(6) . ?
Re1 O2 1.881(6) . ?
Re1 N1 2.027(7) . ?
Re1 N2 2.178(8) . ?
Re1 P1 2.397(2) . ?
Re1 Cl1 2.453(3) . ?
P1 C100 1.801(9) . ?
P1 C300 1.808(10) . ?
P1 C200 1.830(9) . ?
O2 C20 1.406(11) . ?
O3 C3 1.236(11) . ?
N1 C3 1.355(12) . ?
N1 C1 1.497(12) . ?
N2 C2 1.483(12) . ?
C1 C2 1.500(14) . ?
C3 C101 1.496(13) . ?
C100 C105 1.388(14) . ?
C100 C101 1.414(13) . ?
C101 C102 1.415(13) . ?
C102 C103 1.367(15) . ?
C103 C104 1.37(2) . ?
C104 C105 1.396(14) . ?
C200 C201 1.352(14) . ?
C200 C205 1.392(14) . ?
C201 C202 1.388(14) . ?
C202 C203 1.32(2) . ?
C203 C204 1.36(2) . ?
C204 C205 1.36(2) . ?
C300 C301 1.382(14) . ?
C300 C305 1.394(14) . ?
C301 C302 1.379(14) . ?
C302 C303 1.37(2) . ?
C303 C304 1.39(2) . ?
C304 C305 1.386(15) . ?
O1S C1S 1.39(2) . ?
